data_4519196
loop_
_publ_author_name
'Xu, Wei'
'Liu, Huan'
'Mei, Fen'
'Fu, Yanyan'
'Cao, Huimin'
'He, Qingguo'
'Cheng, Jiangong'

_publ_section_title
;
 Supramolecule-Originated Emission: A Room-Temperature Phosphorescence 2D
 Ionic H-Bond Network from Nonemissive Aliphatic Derivatives.
;
_journal_issue 51
_journal_name_full 'ACS applied materials &amp; interfaces'
_journal_page_first 61528
_journal_page_last 61535
_journal_paper_doi 10.1021/acsami.1c18441
_journal_volume 13
_journal_year 2021
_chemical_formula_sum 'C27 H48 F9 N3 O6'
_chemical_formula_weight 681.68
_space_group_crystal_system triclinic
_space_group_IT_number 2
_space_group_name_Hall '-P 1'
_space_group_name_H-M_alt 'P -1'
_atom_sites_solution_hydrogens geom
_audit_creation_method SHELXL-2013
_cell_angle_alpha 89.869(4)
_cell_angle_beta 88.915(4)
_cell_angle_gamma 63.123(3)
_cell_formula_units_Z 2
_cell_length_a 9.3836(13)
_cell_length_b 9.4619(11)
_cell_length_c 22.005(3)
_cell_measurement_reflns_used 9981
_cell_measurement_temperature 192(2)
_cell_measurement_theta_max 55.048
_cell_measurement_theta_min 4.862
_cell_volume 1742.3(4)
_computing_cell_refinement 'Bruker SAINT'
_computing_data_collection 'Bruker APEX2'
_computing_data_reduction 'Bruker SAINT'
_computing_molecular_graphics 'Bruker SHELXTL'
_computing_publication_material 'Bruker SHELXTL'
_computing_structure_refinement 'SHELXL-2013 (Sheldrick, 2013)'
_computing_structure_solution 'SHELXS-97 (Sheldrick 2008)'
_diffrn_ambient_temperature 192(2)
_diffrn_measured_fraction_theta_full 0.997
_diffrn_measured_fraction_theta_max 0.997
_diffrn_measurement_device_type 'Bruker APEX-II CCD'
_diffrn_measurement_method '\f and \w scans'
_diffrn_radiation_type MoK\a
_diffrn_radiation_wavelength 0.71073
_diffrn_reflns_av_R_equivalents 0.0543
_diffrn_reflns_av_unetI/netI 0.0379
_diffrn_reflns_Laue_measured_fraction_full 0.997
_diffrn_reflns_Laue_measured_fraction_max 0.997
_diffrn_reflns_limit_h_max 11
_diffrn_reflns_limit_h_min -11
_diffrn_reflns_limit_k_max 11
_diffrn_reflns_limit_k_min -11
_diffrn_reflns_limit_l_max 26
_diffrn_reflns_limit_l_min -26
_diffrn_reflns_number 33205
_diffrn_reflns_point_group_measured_fraction_full 0.997
_diffrn_reflns_point_group_measured_fraction_max 0.997
_diffrn_reflns_theta_full 25.242
_diffrn_reflns_theta_max 25.500
_diffrn_reflns_theta_min 1.851
_exptl_absorpt_coefficient_mu 0.121
_exptl_absorpt_correction_T_max 0.7456
_exptl_absorpt_correction_T_min 0.6381
_exptl_absorpt_correction_type multi-scan
_exptl_absorpt_process_details sadabs
_exptl_crystal_colour yellow
_exptl_crystal_density_diffrn 1.299
_exptl_crystal_description prismatic
_exptl_crystal_F_000 720
_exptl_crystal_size_max 0.190
_exptl_crystal_size_mid 0.160
_exptl_crystal_size_min 0.130
_refine_diff_density_max 0.306
_refine_diff_density_min -0.242
_refine_diff_density_rms 0.037
_refine_ls_extinction_coef 0.014(2)
_refine_ls_extinction_expression Fc^*^=kFc[1+0.001xFc^2^\l^3^/sin(2\q)]^-1/4^
_refine_ls_extinction_method SHELXL
_refine_ls_goodness_of_fit_ref 1.015
_refine_ls_hydrogen_treatment constr
_refine_ls_matrix_type full
_refine_ls_number_parameters 416
_refine_ls_number_reflns 6469
_refine_ls_number_restraints 0
_refine_ls_restrained_S_all 1.015
_refine_ls_R_factor_all 0.0646
_refine_ls_R_factor_gt 0.0485
_refine_ls_shift/su_max 0.010
_refine_ls_shift/su_mean 0.000
_refine_ls_structure_factor_coef Fsqd
_refine_ls_weighting_details 'w=1/[\s^2^(Fo^2^)+(0.0605P)^2^+0.6587P] where P=(Fo^2^+2Fc^2^)/3'
_refine_ls_weighting_scheme calc
_refine_ls_wR_factor_gt 0.1232
_refine_ls_wR_factor_ref 0.1370
_reflns_Friedel_coverage 0.000
_reflns_number_gt 5038
_reflns_number_total 6469
_reflns_threshold_expression 'I > 2\s(I)'
_cod_data_source_file am1c18441_si_003.cif
_cod_data_source_block mo_d8v20226_0m
_cod_original_cell_volume 1742.4(4)
_cod_database_code 4519196
_shelx_space_group_comment
; 
The symmetry employed for this shelxl refinement is uniquely defined 
by the following loop, which should always be used as a source of 
symmetry information in preference to the above space-group names. 
They are only intended as comments. 
;
_shelx_estimated_absorpt_t_min 0.977
_shelx_estimated_absorpt_t_max 0.984
_shelxl_version_number 2013-4

loop_
_space_group_symop_operation_xyz
'x, y, z'
'-x, -y, -z'

loop_
_atom_site_label
_atom_site_type_symbol
_atom_site_fract_x
_atom_site_fract_y
_atom_site_fract_z
_atom_site_U_iso_or_equiv
_atom_site_adp_type
_atom_site_occupancy
_atom_site_site_symmetry_order
_atom_site_calc_flag
_atom_site_refinement_flags_posn
_atom_site_refinement_flags_adp
_atom_site_refinement_flags_occupancy
_atom_site_disorder_assembly
_atom_site_disorder_group
F1 F 0.6944(2) 0.92327(17) 0.96226(9) 0.0987(6) Uani 1 1 d . . . . .
F2 F 0.9087(2) 0.94352(17) 0.95305(8) 0.0845(5) Uani 1 1 d . . . . .
F3 F 0.7657(2) 0.97995(17) 0.87725(8) 0.0922(5) Uani 1 1 d . . . . .
O1 O 1.0400(2) 0.37782(17) 0.88204(8) 0.0644(5) Uani 1 1 d . . . . .
O2 O 1.03728(16) 0.68761(15) 0.87597(6) 0.0457(3) Uani 1 1 d . . . . .
C1 C 0.8396(3) 0.3622(3) 0.94409(12) 0.0651(6) Uani 1 1 d . . . . .
H1C H 0.8757 0.2589 0.9241 0.098 Uiso 1 1 calc R U . . .
H1D H 0.7237 0.4235 0.9402 0.098 Uiso 1 1 calc R U . . .
H1E H 0.8664 0.3467 0.9872 0.098 Uiso 1 1 calc R U . . .
C2 C 0.9213(3) 0.4505(2) 0.91447(10) 0.0482(5) Uani 1 1 d . . . . .
C3 C 0.8536(2) 0.6161(2) 0.92713(9) 0.0456(5) Uani 1 1 d . . . . .
H3 H 0.7585 0.6610 0.9514 0.055 Uiso 1 1 calc R U . . .
C4 C 0.9133(2) 0.7154(2) 0.90753(9) 0.0403(4) Uani 1 1 d . . . . .
C5 C 0.8180(3) 0.8887(2) 0.92537(10) 0.0535(5) Uani 1 1 d . . . . .
F4 F 0.69344(19) 0.32130(18) 0.80388(8) 0.0925(6) Uani 1 1 d . . . . .
F5 F 0.5926(2) 0.33108(17) 0.71886(8) 0.0906(5) Uani 1 1 d . . . . .
F6 F 0.80466(18) 0.35815(17) 0.72514(9) 0.0982(6) Uani 1 1 d . . . . .
O3 O 0.42238(15) 0.60562(14) 0.78332(6) 0.0418(3) Uani 1 1 d . . . . .
O4 O 0.40756(17) 0.91715(17) 0.76787(8) 0.0580(4) Uani 1 1 d . . . . .
C6 C 0.6429(3) 0.9233(3) 0.73237(12) 0.0621(6) Uani 1 1 d . . . . .
H6A H 0.5721 1.0285 0.7167 0.093 Uiso 1 1 calc R U . . .
H6B H 0.7221 0.8622 0.7009 0.093 Uiso 1 1 calc R U . . .
H6C H 0.6977 0.9343 0.7682 0.093 Uiso 1 1 calc R U . . .
C7 C 0.5460(2) 0.8386(2) 0.74970(9) 0.0440(5) Uani 1 1 d . . . . .
C8 C 0.6233(2) 0.6709(2) 0.74431(9) 0.0441(5) Uani 1 1 d . . . . .
H8 H 0.7291 0.6228 0.7279 0.053 Uiso 1 1 calc R U . . .
C9 C 0.5588(2) 0.5732(2) 0.76069(8) 0.0391(4) Uani 1 1 d . . . . .
C10 C 0.6639(3) 0.3975(3) 0.75154(11) 0.0569(6) Uani 1 1 d . . . . .
F7 F 0.81916(17) 0.0945(2) 0.59776(8) 0.0932(5) Uani 1 1 d . . . . .
F8 F 0.80707(17) 0.04080(17) 0.50624(7) 0.0802(5) Uani 1 1 d . . . . .
F9 F 0.77124(17) -0.09661(16) 0.57468(9) 0.0948(6) Uani 1 1 d . . . . .
O5 O 0.21984(16) 0.35291(16) 0.58120(7) 0.0533(4) Uani 1 1 d . . . . .
O6 O 0.53630(15) 0.30040(15) 0.53928(6) 0.0435(3) Uani 1 1 d . . . . .
C11 C 0.2022(3) 0.1374(3) 0.62863(10) 0.0507(5) Uani 1 1 d . . . . .
H11A H 0.0935 0.2181 0.6387 0.076 Uiso 1 1 calc R U . . .
H11B H 0.2571 0.0877 0.6661 0.076 Uiso 1 1 calc R U . . .
H11C H 0.1974 0.0567 0.6021 0.076 Uiso 1 1 calc R U . . .
C12 C 0.2919(2) 0.2137(2) 0.59647(9) 0.0415(4) Uani 1 1 d . . . . .
C13 C 0.4588(2) 0.1181(2) 0.58632(9) 0.0454(5) Uani 1 1 d . . . . .
H13 H 0.5019 0.0102 0.5982 0.055 Uiso 1 1 calc R U . . .
C14 C 0.5622(2) 0.1677(2) 0.56112(9) 0.0403(4) Uani 1 1 d . . . . .
C15 C 0.7382(3) 0.0497(2) 0.56004(11) 0.0530(5) Uani 1 1 d . . . . .
N1 N 0.27595(18) 0.41709(17) 0.81666(7) 0.0378(4) Uani 1 1 d . . . . .
H1A H 0.1812 0.4847 0.8420 0.045 Uiso 1 1 calc R U . . .
H1B H 0.3323 0.4806 0.8058 0.045 Uiso 1 1 calc R U . . .
C16 C 0.1046(3) 0.5170(3) 0.72910(10) 0.0593(6) Uani 1 1 d . . . . .
H16A H 0.0713 0.4861 0.6915 0.089 Uiso 1 1 calc R U . . .
H16B H 0.1541 0.5861 0.7194 0.089 Uiso 1 1 calc R U . . .
H16C H 0.0110 0.5737 0.7558 0.089 Uiso 1 1 calc R U . . .
C17 C 0.2218(3) 0.3729(2) 0.76033(9) 0.0495(5) Uani 1 1 d . . . . .
H17A H 0.1717 0.3032 0.7704 0.059 Uiso 1 1 calc R U . . .
H17B H 0.3148 0.3136 0.7329 0.059 Uiso 1 1 calc R U . . .
C18 C 0.3835(3) 0.2792(2) 0.85289(10) 0.0511(5) Uani 1 1 d . . . . .
H18A H 0.4845 0.2177 0.8298 0.061 Uiso 1 1 calc R U . . .
H18B H 0.3324 0.2093 0.8607 0.061 Uiso 1 1 calc R U . . .
C19 C 0.4185(3) 0.3336(3) 0.91204(11) 0.0700(7) Uani 1 1 d . . . . .
H19A H 0.4689 0.4029 0.9042 0.105 Uiso 1 1 calc R U . . .
H19B H 0.4910 0.2414 0.9353 0.105 Uiso 1 1 calc R U . . .
H19C H 0.3186 0.3920 0.9353 0.105 Uiso 1 1 calc R U . . .
N2 N 0.73280(17) 0.40399(17) 0.47566(7) 0.0376(4) Uani 1 1 d . . . . .
H2A H 0.6648 0.5173 0.4668 0.045 Uiso 1 1 calc R U . . .
H2B H 0.6667 0.3650 0.4991 0.045 Uiso 1 1 calc R U . . .
C20 C 0.6408(3) 0.3327(3) 0.38245(10) 0.0591(6) Uani 1 1 d . . . . .
H20A H 0.6760 0.2769 0.3434 0.089 Uiso 1 1 calc R U . . .
H20B H 0.5714 0.4454 0.3753 0.089 Uiso 1 1 calc R U . . .
H20C H 0.5816 0.2876 0.4059 0.089 Uiso 1 1 calc R U . . .
C21 C 0.7839(2) 0.3149(2) 0.41733(9) 0.0455(5) Uani 1 1 d . . . . .
H21A H 0.8528 0.2014 0.4256 0.055 Uiso 1 1 calc R U . . .
H21B H 0.8470 0.3553 0.3928 0.055 Uiso 1 1 calc R U . . .
C22 C 0.8669(2) 0.3902(2) 0.51379(10) 0.0467(5) Uani 1 1 d . . . . .
H22A H 0.9396 0.4192 0.4895 0.056 Uiso 1 1 calc R U . . .
H22B H 0.9284 0.2791 0.5270 0.056 Uiso 1 1 calc R U . . .
C23 C 0.8065(3) 0.4962(3) 0.56834(11) 0.0598(6) Uani 1 1 d . . . . .
H23A H 0.7437 0.6059 0.5553 0.090 Uiso 1 1 calc R U . . .
H23B H 0.8972 0.4882 0.5921 0.090 Uiso 1 1 calc R U . . .
H23C H 0.7391 0.4639 0.5935 0.090 Uiso 1 1 calc R U . . .
N3 N 0.81731(18) 0.12248(17) 0.15962(7) 0.0397(4) Uani 1 1 d . . . . .
H3A H 0.8702 0.1869 0.1457 0.048 Uiso 1 1 calc R U . . .
H3B H 0.7266 0.1898 0.1868 0.048 Uiso 1 1 calc R U . . .
C24 C 0.6327(3) 0.2166(3) 0.07528(11) 0.0685(7) Uani 1 1 d . . . . .
H24A H 0.5924 0.1828 0.0403 0.103 Uiso 1 1 calc R U . . .
H24B H 0.6811 0.2839 0.0614 0.103 Uiso 1 1 calc R U . . .
H24C H 0.5442 0.2765 0.1038 0.103 Uiso 1 1 calc R U . . .
C25 C 0.7547(3) 0.0752(3) 0.10620(10) 0.0542(5) Uani 1 1 d . . . . .
H25A H 0.7065 0.0060 0.1195 0.065 Uiso 1 1 calc R U . . .
H25B H 0.8437 0.0141 0.0773 0.065 Uiso 1 1 calc R U . . .
C26 C 0.9326(2) -0.0138(2) 0.19466(10) 0.0492(5) Uani 1 1 d . . . . .
H26A H 1.0302 -0.0743 0.1696 0.059 Uiso 1 1 calc R U . . .
H26B H 0.8849 -0.0853 0.2051 0.059 Uiso 1 1 calc R U . . .
C27 C 0.9754(3) 0.0425(3) 0.25133(11) 0.0568(6) Uani 1 1 d . . . . .
H27A H 1.0218 0.1139 0.2409 0.085 Uiso 1 1 calc R U . . .
H27B H 1.0535 -0.0486 0.2736 0.085 Uiso 1 1 calc R U . . .
H27C H 0.8793 0.0991 0.2768 0.085 Uiso 1 1 calc R U . . .

loop_
_atom_site_aniso_label
_atom_site_aniso_U_11
_atom_site_aniso_U_22
_atom_site_aniso_U_33
_atom_site_aniso_U_23
_atom_site_aniso_U_13
_atom_site_aniso_U_12
F1 0.0915(12) 0.0532(9) 0.1393(15) -0.0303(9) 0.0737(11) -0.0249(8)
F2 0.0971(12) 0.0535(8) 0.1044(12) -0.0294(8) 0.0096(9) -0.0356(8)
F3 0.0934(12) 0.0497(8) 0.0903(11) 0.0128(8) 0.0020(9) 0.0054(8)
O1 0.0624(10) 0.0428(8) 0.0882(12) -0.0139(8) 0.0304(9) -0.0252(8)
O2 0.0439(8) 0.0339(7) 0.0590(9) -0.0059(6) 0.0154(6) -0.0181(6)
C1 0.0666(15) 0.0546(14) 0.0832(17) -0.0034(12) 0.0171(13) -0.0362(12)
C2 0.0467(11) 0.0453(11) 0.0561(12) -0.0019(9) 0.0072(10) -0.0243(10)
C3 0.0398(10) 0.0441(11) 0.0521(12) -0.0046(9) 0.0107(9) -0.0186(9)
C4 0.0384(10) 0.0361(10) 0.0432(10) -0.0026(8) 0.0046(8) -0.0141(8)
C5 0.0525(13) 0.0414(11) 0.0587(13) -0.0049(10) 0.0162(11) -0.0148(10)
F4 0.0744(10) 0.0596(9) 0.1001(12) 0.0329(8) 0.0136(9) 0.0071(7)
F5 0.1003(12) 0.0442(8) 0.1189(14) -0.0239(8) 0.0127(10) -0.0257(8)
F6 0.0645(9) 0.0489(8) 0.1538(16) -0.0010(9) 0.0587(10) -0.0039(7)
O3 0.0344(7) 0.0335(7) 0.0547(8) -0.0011(6) 0.0072(6) -0.0133(6)
O4 0.0415(8) 0.0399(8) 0.0891(12) -0.0008(7) 0.0143(8) -0.0159(7)
C6 0.0580(14) 0.0630(15) 0.0777(16) -0.0063(12) 0.0118(12) -0.0386(12)
C7 0.0376(11) 0.0477(11) 0.0498(11) 0.0013(9) -0.0002(9) -0.0220(9)
C8 0.0304(9) 0.0447(11) 0.0538(12) 0.0007(9) 0.0037(8) -0.0140(8)
C9 0.0317(10) 0.0371(10) 0.0418(10) 0.0008(8) 0.0011(8) -0.0099(8)
C10 0.0458(12) 0.0394(11) 0.0717(15) 0.0044(10) 0.0173(11) -0.0078(10)
F7 0.0461(8) 0.0980(12) 0.1114(13) -0.0048(10) -0.0218(8) -0.0106(8)
F8 0.0584(8) 0.0684(9) 0.0821(10) 0.0077(7) 0.0305(7) -0.0020(7)
F9 0.0581(9) 0.0426(8) 0.1577(16) 0.0324(9) 0.0281(9) -0.0011(7)
O5 0.0390(8) 0.0426(8) 0.0749(10) 0.0129(7) 0.0040(7) -0.0157(7)
O6 0.0348(7) 0.0352(7) 0.0568(8) 0.0079(6) 0.0051(6) -0.0129(6)
C11 0.0506(12) 0.0518(12) 0.0582(13) 0.0057(10) 0.0026(10) -0.0307(10)
C12 0.0433(11) 0.0409(11) 0.0446(11) 0.0021(8) -0.0006(8) -0.0228(9)
C13 0.0418(11) 0.0338(10) 0.0574(12) 0.0064(8) 0.0036(9) -0.0144(9)
C14 0.0385(10) 0.0332(10) 0.0435(10) 0.0009(8) 0.0035(8) -0.0115(8)
C15 0.0449(12) 0.0437(12) 0.0620(14) 0.0100(10) 0.0083(10) -0.0131(10)
N1 0.0380(8) 0.0274(7) 0.0457(9) -0.0037(6) 0.0067(7) -0.0130(7)
C16 0.0585(14) 0.0629(14) 0.0551(13) -0.0025(11) -0.0059(11) -0.0261(12)
C17 0.0582(13) 0.0426(11) 0.0509(12) -0.0076(9) 0.0031(10) -0.0258(10)
C18 0.0532(12) 0.0317(10) 0.0599(13) 0.0037(9) 0.0029(10) -0.0119(9)
C19 0.0705(16) 0.0606(15) 0.0560(14) 0.0067(11) -0.0059(12) -0.0093(13)
N2 0.0286(8) 0.0343(8) 0.0472(9) 0.0051(6) 0.0012(6) -0.0119(6)
C20 0.0520(13) 0.0612(14) 0.0543(13) -0.0074(10) -0.0025(10) -0.0167(11)
C21 0.0387(10) 0.0409(11) 0.0508(12) 0.0007(8) 0.0086(9) -0.0131(9)
C22 0.0304(10) 0.0487(11) 0.0587(12) 0.0090(9) -0.0038(9) -0.0158(9)
C23 0.0463(12) 0.0701(15) 0.0611(14) -0.0014(11) -0.0076(10) -0.0245(11)
N3 0.0354(8) 0.0283(8) 0.0530(9) -0.0027(6) 0.0068(7) -0.0126(7)
C24 0.0691(16) 0.0667(16) 0.0610(15) -0.0037(12) -0.0095(12) -0.0229(13)
C25 0.0620(14) 0.0440(12) 0.0599(13) -0.0084(10) 0.0017(11) -0.0268(11)
C26 0.0409(11) 0.0277(9) 0.0717(14) 0.0028(9) 0.0029(10) -0.0092(8)
C27 0.0435(12) 0.0461(12) 0.0708(15) 0.0057(10) -0.0055(10) -0.0112(10)

loop_
_atom_type_symbol
_atom_type_description
_atom_type_scat_dispersion_real
_atom_type_scat_dispersion_imag
_atom_type_scat_source
C C 0.0033 0.0016 'International Tables Vol C Tables 4.2.6.8 and 6.1.1.4'
H H 0.0000 0.0000 'International Tables Vol C Tables 4.2.6.8 and 6.1.1.4'
F F 0.0171 0.0103 'International Tables Vol C Tables 4.2.6.8 and 6.1.1.4'
N N 0.0061 0.0033 'International Tables Vol C Tables 4.2.6.8 and 6.1.1.4'
O O 0.0106 0.0060 'International Tables Vol C Tables 4.2.6.8 and 6.1.1.4'

loop_
_geom_angle_atom_site_label_1
_geom_angle_atom_site_label_2
_geom_angle_atom_site_label_3
_geom_angle
_geom_angle_site_symmetry_1
_geom_angle_site_symmetry_3
_geom_angle_publ_flag
C2 C1 H1C 109.5 . . ?
C2 C1 H1D 109.5 . . ?
H1C C1 H1D 109.5 . . ?
C2 C1 H1E 109.5 . . ?
H1C C1 H1E 109.5 . . ?
H1D C1 H1E 109.5 . . ?
O1 C2 C3 124.38(18) . . ?
O1 C2 C1 119.24(19) . . ?
C3 C2 C1 116.38(19) . . ?
C4 C3 C2 125.70(18) . . ?
C4 C3 H3 117.2 . . ?
C2 C3 H3 117.2 . . ?
O2 C4 C3 130.37(18) . . ?
O2 C4 C5 113.27(16) . . ?
C3 C4 C5 116.36(17) . . ?
F1 C5 F3 107.3(2) . . ?
F1 C5 F2 105.44(19) . . ?
F3 C5 F2 103.79(19) . . ?
F1 C5 C4 116.16(18) . . ?
F3 C5 C4 111.60(18) . . ?
F2 C5 C4 111.66(18) . . ?
C7 C6 H6A 109.5 . . ?
C7 C6 H6B 109.5 . . ?
H6A C6 H6B 109.5 . . ?
C7 C6 H6C 109.5 . . ?
H6A C6 H6C 109.5 . . ?
H6B C6 H6C 109.5 . . ?
O4 C7 C8 124.47(18) . . ?
O4 C7 C6 118.70(19) . . ?
C8 C7 C6 116.82(18) . . ?
C9 C8 C7 125.52(18) . . ?
C9 C8 H8 117.2 . . ?
C7 C8 H8 117.2 . . ?
O3 C9 C8 130.07(18) . . ?
O3 C9 C10 113.43(17) . . ?
C8 C9 C10 116.50(17) . . ?
F6 C10 F4 106.1(2) . . ?
F6 C10 F5 106.7(2) . . ?
F4 C10 F5 104.5(2) . . ?
F6 C10 C9 115.68(18) . . ?
F4 C10 C9 111.29(19) . . ?
F5 C10 C9 111.76(19) . . ?
C12 C11 H11A 109.5 . . ?
C12 C11 H11B 109.5 . . ?
H11A C11 H11B 109.5 . . ?
C12 C11 H11C 109.5 . . ?
H11A C11 H11C 109.5 . . ?
H11B C11 H11C 109.5 . . ?
O5 C12 C13 123.88(17) . . ?
O5 C12 C11 119.25(18) . . ?
C13 C12 C11 116.87(17) . . ?
C14 C13 C12 125.74(17) . . ?
C14 C13 H13 117.1 . . ?
C12 C13 H13 117.1 . . ?
O6 C14 C13 130.23(18) . . ?
O6 C14 C15 112.84(16) . . ?
C13 C14 C15 116.90(17) . . ?
F9 C15 F8 106.00(18) . . ?
F9 C15 F7 106.4(2) . . ?
F8 C15 F7 104.59(19) . . ?
F9 C15 C14 115.74(18) . . ?
F8 C15 C14 112.44(18) . . ?
F7 C15 C14 110.91(18) . . ?
C17 N1 C18 113.56(15) . . ?
C17 N1 H1A 108.9 . . ?
C18 N1 H1A 108.9 . . ?
C17 N1 H1B 108.9 . . ?
C18 N1 H1B 108.9 . . ?
H1A N1 H1B 107.7 . . ?
C17 C16 H16A 109.5 . . ?
C17 C16 H16B 109.5 . . ?
H16A C16 H16B 109.5 . . ?
C17 C16 H16C 109.5 . . ?
H16A C16 H16C 109.5 . . ?
H16B C16 H16C 109.5 . . ?
N1 C17 C16 110.36(16) . . ?
N1 C17 H17A 109.6 . . ?
C16 C17 H17A 109.6 . . ?
N1 C17 H17B 109.6 . . ?
C16 C17 H17B 109.6 . . ?
H17A C17 H17B 108.1 . . ?
N1 C18 C19 110.24(17) . . ?
N1 C18 H18A 109.6 . . ?
C19 C18 H18A 109.6 . . ?
N1 C18 H18B 109.6 . . ?
C19 C18 H18B 109.6 . . ?
H18A C18 H18B 108.1 . . ?
C18 C19 H19A 109.5 . . ?
C18 C19 H19B 109.5 . . ?
H19A C19 H19B 109.5 . . ?
C18 C19 H19C 109.5 . . ?
H19A C19 H19C 109.5 . . ?
H19B C19 H19C 109.5 . . ?
C22 N2 C21 114.02(15) . . ?
C22 N2 H2A 108.7 . . ?
C21 N2 H2A 108.7 . . ?
C22 N2 H2B 108.7 . . ?
C21 N2 H2B 108.7 . . ?
H2A N2 H2B 107.6 . . ?
C21 C20 H20A 109.5 . . ?
C21 C20 H20B 109.5 . . ?
H20A C20 H20B 109.5 . . ?
C21 C20 H20C 109.5 . . ?
H20A C20 H20C 109.5 . . ?
H20B C20 H20C 109.5 . . ?
N2 C21 C20 110.30(16) . . ?
N2 C21 H21A 109.6 . . ?
C20 C21 H21A 109.6 . . ?
N2 C21 H21B 109.6 . . ?
C20 C21 H21B 109.6 . . ?
H21A C21 H21B 108.1 . . ?
N2 C22 C23 110.87(16) . . ?
N2 C22 H22A 109.5 . . ?
C23 C22 H22A 109.5 . . ?
N2 C22 H22B 109.5 . . ?
C23 C22 H22B 109.5 . . ?
H22A C22 H22B 108.1 . . ?
C22 C23 H23A 109.5 . . ?
C22 C23 H23B 109.5 . . ?
H23A C23 H23B 109.5 . . ?
C22 C23 H23C 109.5 . . ?
H23A C23 H23C 109.5 . . ?
H23B C23 H23C 109.5 . . ?
C26 N3 C25 113.41(15) . . ?
C26 N3 H3A 108.9 . . ?
C25 N3 H3A 108.9 . . ?
C26 N3 H3B 108.9 . . ?
C25 N3 H3B 108.9 . . ?
H3A N3 H3B 107.7 . . ?
C25 C24 H24A 109.5 . . ?
C25 C24 H24B 109.5 . . ?
H24A C24 H24B 109.5 . . ?
C25 C24 H24C 109.5 . . ?
H24A C24 H24C 109.5 . . ?
H24B C24 H24C 109.5 . . ?
N3 C25 C24 110.77(17) . . ?
N3 C25 H25A 109.5 . . ?
C24 C25 H25A 109.5 . . ?
N3 C25 H25B 109.5 . . ?
C24 C25 H25B 109.5 . . ?
H25A C25 H25B 108.1 . . ?
N3 C26 C27 110.30(16) . . ?
N3 C26 H26A 109.6 . . ?
C27 C26 H26A 109.6 . . ?
N3 C26 H26B 109.6 . . ?
C27 C26 H26B 109.6 . . ?
H26A C26 H26B 108.1 . . ?
C26 C27 H27A 109.5 . . ?
C26 C27 H27B 109.5 . . ?
H27A C27 H27B 109.5 . . ?
C26 C27 H27C 109.5 . . ?
H27A C27 H27C 109.5 . . ?
H27B C27 H27C 109.5 . . ?

loop_
_geom_bond_atom_site_label_1
_geom_bond_atom_site_label_2
_geom_bond_distance
_geom_bond_site_symmetry_2
_geom_bond_publ_flag
F1 C5 1.317(2) . ?
F2 C5 1.336(3) . ?
F3 C5 1.319(3) . ?
O1 C2 1.225(2) . ?
O2 C4 1.264(2) . ?
C1 C2 1.506(3) . ?
C1 H1C 0.9800 . ?
C1 H1D 0.9800 . ?
C1 H1E 0.9800 . ?
C2 C3 1.426(3) . ?
C3 C4 1.359(3) . ?
C3 H3 0.9500 . ?
C4 C5 1.518(3) . ?
F4 C10 1.323(3) . ?
F5 C10 1.327(3) . ?
F6 C10 1.322(3) . ?
O3 C9 1.266(2) . ?
O4 C7 1.228(2) . ?
C6 C7 1.503(3) . ?
C6 H6A 0.9800 . ?
C6 H6B 0.9800 . ?
C6 H6C 0.9800 . ?
C7 C8 1.420(3) . ?
C8 C9 1.358(3) . ?
C8 H8 0.9500 . ?
C9 C10 1.513(3) . ?
F7 C15 1.327(3) . ?
F8 C15 1.322(2) . ?
F9 C15 1.316(2) . ?
O5 C12 1.227(2) . ?
O6 C14 1.262(2) . ?
C11 C12 1.502(3) . ?
C11 H11A 0.9800 . ?
C11 H11B 0.9800 . ?
C11 H11C 0.9800 . ?
C12 C13 1.424(3) . ?
C13 C14 1.363(3) . ?
C13 H13 0.9500 . ?
C14 C15 1.519(3) . ?
N1 C17 1.479(3) . ?
N1 C18 1.480(2) . ?
N1 H1A 0.9900 . ?
N1 H1B 0.9900 . ?
C16 C17 1.486(3) . ?
C16 H16A 0.9800 . ?
C16 H16B 0.9800 . ?
C16 H16C 0.9800 . ?
C17 H17A 0.9900 . ?
C17 H17B 0.9900 . ?
C18 C19 1.496(3) . ?
C18 H18A 0.9900 . ?
C18 H18B 0.9900 . ?
C19 H19A 0.9800 . ?
C19 H19B 0.9800 . ?
C19 H19C 0.9800 . ?
N2 C22 1.482(2) . ?
N2 C21 1.485(2) . ?
N2 H2A 0.9900 . ?
N2 H2B 0.9900 . ?
C20 C21 1.502(3) . ?
C20 H20A 0.9800 . ?
C20 H20B 0.9800 . ?
C20 H20C 0.9800 . ?
C21 H21A 0.9900 . ?
C21 H21B 0.9900 . ?
C22 C23 1.494(3) . ?
C22 H22A 0.9900 . ?
C22 H22B 0.9900 . ?
C23 H23A 0.9800 . ?
C23 H23B 0.9800 . ?
C23 H23C 0.9800 . ?
N3 C26 1.481(2) . ?
N3 C25 1.481(3) . ?
N3 H3A 0.9900 . ?
N3 H3B 0.9900 . ?
C24 C25 1.485(3) . ?
C24 H24A 0.9800 . ?
C24 H24B 0.9800 . ?
C24 H24C 0.9800 . ?
C25 H25A 0.9900 . ?
C25 H25B 0.9900 . ?
C26 C27 1.488(3) . ?
C26 H26A 0.9900 . ?
C26 H26B 0.9900 . ?
C27 H27A 0.9800 . ?
C27 H27B 0.9800 . ?
C27 H27C 0.9800 . ?

loop_
_geom_hbond_atom_site_label_D
_geom_hbond_atom_site_label_H
_geom_hbond_atom_site_label_A
_geom_hbond_distance_DH
_geom_hbond_distance_HA
_geom_hbond_distance_DA
_geom_hbond_angle_DHA
_geom_hbond_site_symmetry_A
C27 H27B F6 0.98 2.61 3.443(3) 142.6 2_756
C25 H25B F2 0.99 2.60 3.324(3) 129.5 2_766
N3 H3B O4 0.99 2.17 2.779(2) 118.3 2_666
N3 H3B O3 0.99 1.91 2.8160(19) 150.4 2_666
N3 H3A O2 0.99 1.82 2.8062(19) 176.6 2_766
C22 H22A O5 0.99 2.54 3.032(2) 110.3 2_666
C21 H21B O5 0.99 2.60 3.128(2) 113.2 2_666
C21 H21A F8 0.99 2.49 3.176(2) 126.2 .
N2 H2B O6 0.99 1.81 2.8018(19) 176.8 .
N2 H2A O6 0.99 1.90 2.8194(19) 152.8 2_666
N2 H2A O5 0.99 2.22 2.819(2) 117.3 2_666
C18 H18A F4 0.99 2.61 3.272(3) 124.2 .
N1 H1A O2 0.99 1.92 2.8271(19) 150.8 1_455
N1 H1A O1 0.99 2.17 2.781(2) 118.2 1_455
N1 H1B O3 0.99 1.80 2.7894(19) 176.0 .
C11 H11C F8 0.98 2.57 3.439(3) 148.3 2_656
C6 H6C F3 0.98 2.58 3.533(3) 163.8 .

loop_
_geom_torsion_atom_site_label_1
_geom_torsion_atom_site_label_2
_geom_torsion_atom_site_label_3
_geom_torsion_atom_site_label_4
_geom_torsion
_geom_torsion_site_symmetry_1
_geom_torsion_site_symmetry_2
_geom_torsion_site_symmetry_3
_geom_torsion_site_symmetry_4
_geom_torsion_publ_flag
O1 C2 C3 C4 -2.9(4) . . . . ?
C1 C2 C3 C4 176.5(2) . . . . ?
C2 C3 C4 O2 -1.2(4) . . . . ?
C2 C3 C4 C5 178.4(2) . . . . ?
O2 C4 C5 F1 -174.8(2) . . . . ?
C3 C4 C5 F1 5.5(3) . . . . ?
O2 C4 C5 F3 61.8(3) . . . . ?
C3 C4 C5 F3 -117.9(2) . . . . ?
O2 C4 C5 F2 -53.9(2) . . . . ?
C3 C4 C5 F2 126.4(2) . . . . ?
O4 C7 C8 C9 -3.0(3) . . . . ?
C6 C7 C8 C9 176.4(2) . . . . ?
C7 C8 C9 O3 0.1(4) . . . . ?
C7 C8 C9 C10 -179.3(2) . . . . ?
O3 C9 C10 F6 176.7(2) . . . . ?
C8 C9 C10 F6 -3.8(3) . . . . ?
O3 C9 C10 F4 -62.1(3) . . . . ?
C8 C9 C10 F4 117.4(2) . . . . ?
O3 C9 C10 F5 54.3(2) . . . . ?
C8 C9 C10 F5 -126.2(2) . . . . ?
O5 C12 C13 C14 3.0(3) . . . . ?
C11 C12 C13 C14 -176.1(2) . . . . ?
C12 C13 C14 O6 -3.5(4) . . . . ?
C12 C13 C14 C15 174.3(2) . . . . ?
O6 C14 C15 F9 -171.40(19) . . . . ?
C13 C14 C15 F9 10.4(3) . . . . ?
O6 C14 C15 F8 -49.4(3) . . . . ?
C13 C14 C15 F8 132.4(2) . . . . ?
O6 C14 C15 F7 67.3(2) . . . . ?
C13 C14 C15 F7 -110.9(2) . . . . ?
C18 N1 C17 C16 175.49(18) . . . . ?
C17 N1 C18 C19 -173.89(19) . . . . ?
C22 N2 C21 C20 178.79(17) . . . . ?
C21 N2 C22 C23 174.01(17) . . . . ?
C26 N3 C25 C24 176.54(19) . . . . ?
C25 N3 C26 C27 -173.35(17) . . . . ?
